data_7011777
loop_
_publ_author_name
'Fujiwara, Masahiro'
'Kato, Reizo'

_publ_section_title
;
 Unique structural and physical properties of Ni(dmit)2 anion radical
 salts characterized by short Te???S contacts (dmit =
 1,3-dithiole-2-thione-4,5-dithiolate)
;
_journal_issue 19
_journal_name_full 'Journal of the Chemical Society, Dalton Transactions'
_journal_page_first 3763
_journal_paper_doi 10.1039/b203834j
_journal_year 2002
_chemical_formula_sum 'C17 H11 Ni2 O S20 Te'
_chemical_formula_weight 1117.47
_space_group_IT_number 14
_symmetry_cell_setting monoclinic
_symmetry_Int_Tables_number 14
_symmetry_space_group_name_Hall '-P 2yn'
_symmetry_space_group_name_H-M 'P 1 21/n 1'
_audit_creation_date 'Wed Jun 26 16:40:48 2002'
_audit_creation_method 'by teXsan'
_cell_angle_alpha 90
_cell_angle_beta 105.51(5)
_cell_angle_gamma 90
_cell_formula_units_Z 4
_cell_length_a 12.093(6)
_cell_length_b 37.163(9)
_cell_length_c 7.716(7)
_cell_measurement_temperature 273.2
_cell_volume 3341(4)
_computing_cell_refinement 'MSC/AFC Diffractometer Control'
_computing_data_collection 'MSC/AFC Diffractometer Control'
_computing_data_reduction 'teXsan Ver. 1.11'
_computing_publication_material 'teXsan Ver. 1.11'
_computing_structure_refinement 'teXsan Ver. 1.10'
_computing_structure_solution SIR97
_diffrn_measured_fraction_theta_full 0.6077
_diffrn_measured_fraction_theta_max 0.6077
_diffrn_measurement_device_type 'Rigaku AFC7R'
_diffrn_radiation_type 'Mo K\a'
_diffrn_radiation_wavelength 0.7107
_diffrn_reflns_limit_h_max 13
_diffrn_reflns_limit_h_min -15
_diffrn_reflns_limit_k_max 0
_diffrn_reflns_limit_k_min -49
_diffrn_reflns_limit_l_max 8
_diffrn_reflns_limit_l_min 0
_diffrn_reflns_number 5096
_diffrn_reflns_theta_full 28.33
_diffrn_reflns_theta_max 28.33
_diffrn_standards_decay_% 0.00
_diffrn_standards_interval_count 0
_diffrn_standards_number 0
_exptl_absorpt_coefficient_mu 3.253
_exptl_absorpt_correction_T_max 0.937
_exptl_absorpt_correction_T_min 0.667
_exptl_absorpt_correction_type refdelf
_exptl_absorpt_process_details '(Walker & Stuart, 1983)'
_exptl_crystal_colour black
_exptl_crystal_density_diffrn 2.221
_exptl_crystal_density_method 'not measured'
_exptl_crystal_description rod
_exptl_crystal_size_max 0.250
_exptl_crystal_size_mid 0.030
_exptl_crystal_size_min 0.020
_refine_diff_density_max 1.42
_refine_diff_density_min -2.40
_refine_ls_extinction_method none
_refine_ls_goodness_of_fit_ref 1.992
_refine_ls_hydrogen_treatment noref
_refine_ls_number_parameters 365
_refine_ls_number_reflns 2485
_refine_ls_R_factor_gt 0.0811
_refine_ls_shift/su_max 0.0084
_refine_ls_structure_factor_coef F
_refine_ls_weighting_details 'w = 1/[\s^2^(Fo) + 0.00276|Fo|^2^]'
_refine_ls_weighting_scheme calc
_refine_ls_wR_factor_ref 0.1261
_reflns_number_gt 2485
_reflns_number_total 5076
_reflns_threshold_expression F^2^>3.0\s(F^2^)
_cod_data_source_file b203834j.txt
_cod_data_source_block beta-[MOT][Ni(dmit)2]2
_cod_original_cell_volume 3341(3)
_cod_original_formula_sum 'C17 H11 O Ni2 S20 Te '
_cod_database_code 7011777

loop_
_symmetry_equiv_pos_as_xyz
x,y,z
1/2-x,1/2+y,1/2-z
-x,-y,-z
1/2+x,1/2-y,1/2+z

loop_
_atom_site_label
_atom_site_type_symbol
_atom_site_fract_x
_atom_site_fract_y
_atom_site_fract_z
_atom_site_U_iso_or_equiv
_atom_site_adp_type
_atom_site_occupancy
_atom_site_calc_flag
_atom_site_refinement_flags
_atom_site_disorder_assembly
_atom_site_disorder_group
Te(1) Te 0.5710(3) 0.25068(6) 0.1351(3) 0.103(1) Uani 1.00 d . . .
Ni(1) Ni 0.5105(2) -0.02158(5) 0.3052(3) 0.0367(8) Uani 1.00 d . . .
Ni(2) Ni -0.0142(2) 0.02047(5) 0.1997(3) 0.0368(8) Uani 1.00 d . . .
S(1) S 0.6568(5) -0.0509(1) 0.4651(7) 0.043(2) Uani 1.00 d . . .
S(2) S 0.3981(5) -0.0680(1) 0.2725(7) 0.041(2) Uani 1.00 d . . .
S(3) S 0.6227(5) 0.0248(1) 0.3407(7) 0.047(2) Uani 1.00 d . . .
S(4) S 0.3683(5) 0.0073(1) 0.1307(7) 0.046(2) Uani 1.00 d . . .
S(5) S 0.6816(6) -0.1293(1) 0.5793(7) 0.048(2) Uani 1.00 d . . .
S(6) S 0.4450(6) -0.1448(1) 0.4039(7) 0.050(2) Uani 1.00 d . . .
S(7) S 0.5844(6) 0.0996(1) 0.1854(7) 0.048(2) Uani 1.00 d . . .
S(8) S 0.3497(6) 0.0832(1) -0.0104(7) 0.048(2) Uani 1.00 d . . .
S(9) S 0.5988(7) -0.2044(1) 0.5781(9) 0.064(2) Uani 1.00 d . . .
S(10) S 0.4420(6) 0.1566(1) -0.0376(8) 0.061(2) Uani 1.00 d . . .
S(11) S 0.1322(5) -0.0151(1) 0.2838(7) 0.046(2) Uani 1.00 d . . .
S(12) S -0.1320(5) -0.0191(1) 0.2545(7) 0.046(2) Uani 1.00 d . . .
S(13) S 0.0994(5) 0.0621(1) 0.1514(7) 0.040(2) Uani 1.00 d . . .
S(14) S -0.1634(5) 0.0545(1) 0.1218(7) 0.043(2) Uani 1.00 d . . .
S(15) S 0.1520(5) -0.0913(1) 0.4286(7) 0.046(2) Uani 1.00 d . . .
S(16) S -0.0915(6) -0.0944(1) 0.4031(7) 0.047(2) Uani 1.00 d . . .
S(17) S 0.0502(6) 0.1389(1) 0.0210(8) 0.051(2) Uani 1.00 d . . .
S(18) S -0.1907(5) 0.1320(1) -0.0051(7) 0.047(2) Uani 1.00 d . . .
S(19) S 0.0533(6) -0.1576(1) 0.5445(8) 0.060(2) Uani 1.00 d . . .
S(20) S -0.1038(7) 0.2025(1) -0.0877(9) 0.067(2) Uani 1.00 d . . .
O(1) O 0.785(2) 0.2509(4) 0.485(3) 0.085(5) Uiso 1.00 d . . .
C(1) C 0.594(2) -0.0929(5) 0.469(3) 0.052(9) Uani 1.00 d . . .
C(2) C 0.487(2) -0.1002(4) 0.388(2) 0.048(8) Uani 1.00 d . . .
C(3) C 0.537(2) 0.0559(4) 0.218(3) 0.045(7) Uani 1.00 d . . .
C(4) C 0.421(2) 0.0478(4) 0.115(3) 0.043(7) Uani 1.00 d . . .
C(5) C 0.579(2) -0.1612(4) 0.523(3) 0.049(8) Uani 1.00 d . . .
C(6) C 0.457(2) 0.1150(4) 0.044(2) 0.039(7) Uani 1.00 d . . .
C(7) C 0.078(2) -0.0521(5) 0.345(3) 0.049(8) Uani 1.00 d . . .
C(8) C -0.042(2) -0.0544(4) 0.332(2) 0.045(7) Uani 1.00 d . . .
C(9) C 0.010(2) 0.0960(4) 0.081(3) 0.047(8) Uani 1.00 d . . .
C(10) C -0.106(2) 0.0944(4) 0.067(2) 0.040(7) Uani 1.00 d . . .
C(11) C 0.041(2) -0.1162(5) 0.456(2) 0.046(8) Uani 1.00 d . . .
C(12) C -0.086(2) 0.1594(4) -0.024(3) 0.049(7) Uani 1.00 d . . .
C(13) C 0.685(3) 0.2893(6) 0.259(4) 0.10(1) Uani 1.00 d . . .
C(14) C 0.715(2) 0.2822(5) 0.454(3) 0.063(9) Uani 1.00 d . . .
C(15) C 0.720(3) 0.2190(7) 0.464(3) 0.09(1) Uani 1.00 d . . .
C(16) C 0.687(3) 0.2130(6) 0.273(6) 0.14(2) Uani 1.00 d . . .
C(17) C 0.600(3) 0.2512(6) -0.118(5) 0.09(1) Uani 1.00 d . . .
H(1) H 0.6549 0.3130 0.2221 0.1133 Uiso 1.00 calc . . .
H(2) H 0.7545 0.2878 0.2081 0.1133 Uiso 1.00 calc . . .
H(3) H 0.6498 0.2795 0.4949 0.0970 Uiso 1.00 calc . . .
H(4) H 0.7601 0.3025 0.5211 0.0970 Uiso 1.00 calc . . .
H(5) H 0.6517 0.2205 0.4990 0.1045 Uiso 1.00 calc . . .
H(6) H 0.7630 0.1981 0.5219 0.1045 Uiso 1.00 calc . . .
H(7) H 0.7563 0.2146 0.2095 0.1225 Uiso 1.00 calc . . .
H(8) H 0.6575 0.1887 0.2199 0.1225 Uiso 1.00 calc . . .
H(9) H 0.6812 0.2453 -0.0962 0.0967 Uiso 1.00 calc . . .
H(10) H 0.5553 0.2340 -0.1850 0.0967 Uiso 1.00 calc . . .
H(11) H 0.5873 0.2745 -0.1608 0.0967 Uiso 1.00 calc . . .

loop_
_atom_site_aniso_label
_atom_site_aniso_U_11
_atom_site_aniso_U_22
_atom_site_aniso_U_33
_atom_site_aniso_U_12
_atom_site_aniso_U_13
_atom_site_aniso_U_23
Te(1) 0.061(3) 0.131(2) 0.106(2) 0.002(1) 0.000(2) -0.012(1)
Ni(1) 0.029(2) 0.032(1) 0.045(1) 0.0004(9) 0.002(1) 0.0006(9)
Ni(2) 0.028(2) 0.033(1) 0.046(2) -0.0006(9) 0.004(1) -0.0002(9)
S(1) 0.033(5) 0.037(2) 0.055(3) -0.002(2) 0.006(3) 0.003(2)
S(2) 0.030(5) 0.035(2) 0.052(3) -0.003(2) -0.002(3) 0.002(2)
S(3) 0.040(5) 0.035(2) 0.060(3) -0.004(2) 0.001(3) 0.006(2)
S(4) 0.033(5) 0.037(2) 0.062(4) -0.004(2) 0.003(3) 0.005(2)
S(5) 0.034(5) 0.041(3) 0.063(4) 0.004(2) 0.002(3) 0.009(2)
S(6) 0.047(5) 0.034(2) 0.064(4) -0.005(2) 0.008(3) 0.003(2)
S(7) 0.042(5) 0.037(2) 0.062(3) -0.007(2) 0.006(3) 0.001(2)
S(8) 0.042(5) 0.041(3) 0.052(3) 0.005(2) -0.003(3) 0.005(2)
S(9) 0.065(6) 0.038(3) 0.087(4) 0.007(2) 0.018(4) 0.015(2)
S(10) 0.065(7) 0.041(3) 0.073(4) 0.005(2) 0.015(4) 0.009(2)
S(11) 0.032(5) 0.041(3) 0.063(4) 0.003(2) 0.008(3) 0.009(2)
S(12) 0.032(5) 0.037(2) 0.068(3) 0.002(2) 0.010(3) 0.008(2)
S(13) 0.028(5) 0.040(2) 0.050(3) 0.000(2) 0.005(3) 0.003(2)
S(14) 0.023(5) 0.036(2) 0.064(3) 0.000(2) 0.004(3) 0.005(2)
S(15) 0.036(5) 0.041(3) 0.055(3) 0.008(2) 0.001(3) 0.007(2)
S(16) 0.044(5) 0.039(3) 0.055(3) 0.003(2) 0.009(3) 0.006(2)
S(17) 0.044(6) 0.038(3) 0.070(4) -0.003(2) 0.016(4) 0.009(2)
S(18) 0.040(5) 0.034(2) 0.064(3) 0.004(2) 0.009(3) 0.003(2)
S(19) 0.062(6) 0.040(3) 0.071(4) 0.007(2) 0.005(4) 0.008(2)
S(20) 0.062(6) 0.039(3) 0.104(5) 0.008(3) 0.027(5) 0.020(3)
C(1) 0.07(3) 0.04(1) 0.05(1) 0.00(1) 0.02(2) 0.010(9)
C(2) 0.08(3) 0.033(9) 0.03(1) -0.02(1) 0.02(1) -0.001(8)
C(3) 0.04(2) 0.037(10) 0.06(1) 0.000(8) 0.02(1) -0.004(8)
C(4) 0.02(2) 0.04(1) 0.05(1) -0.006(8) -0.01(1) -0.009(8)
C(5) 0.06(2) 0.036(10) 0.06(1) 0.008(9) 0.02(1) 0.011(8)
C(6) 0.03(2) 0.041(10) 0.05(1) 0.013(8) 0.01(1) 0.012(8)
C(7) 0.04(2) 0.04(1) 0.05(1) -0.001(9) 0.00(1) -0.001(8)
C(8) 0.06(2) 0.035(10) 0.03(1) 0.007(9) -0.01(1) -0.002(7)
C(9) 0.05(2) 0.04(1) 0.05(1) -0.023(9) 0.01(1) -0.005(8)
C(10) 0.05(2) 0.033(9) 0.04(1) -0.010(8) 0.02(1) -0.002(7)
C(11) 0.05(2) 0.05(1) 0.02(1) 0.016(10) -0.01(1) 0.003(8)
C(12) 0.07(2) 0.032(9) 0.05(1) -0.003(9) 0.02(1) 0.003(7)
C(13) 0.07(4) 0.05(1) 0.15(3) -0.01(1) 0.00(2) -0.01(1)
C(14) 0.06(3) 0.05(1) 0.05(1) -0.01(1) -0.03(1) 0.008(9)
C(15) 0.06(3) 0.10(2) 0.06(2) 0.03(2) -0.06(2) -0.01(1)
C(16) 0.02(3) 0.03(1) 0.34(6) 0.02(1) 0.02(3) 0.04(2)
C(17) 0.03(3) 0.09(2) 0.14(3) 0.00(1) 0.00(2) -0.02(2)

loop_
_atom_type_symbol
_atom_type_description
_atom_type_scat_dispersion_real
_atom_type_scat_dispersion_imag
_atom_type_scat_source
C C 0.003 0.002
;International Tables for Crystallography
(1992, Vol. C, Tables 4.2.6.8 and 6.1.1.1)
;
H H 0.000 0.000
;International Tables for Crystallography
(1992, Vol. C, Table 6.1.1.2)
;
Ni Ni 0.339 1.112
;International Tables for Crystallography
(1992, Vol. C, Tables 4.2.6.8 and 6.1.1.1)
;
O O 0.011 0.006
;International Tables for Crystallography
(1992, Vol. C, Tables 4.2.6.8 and 6.1.1.1)
;
S S 0.125 0.123
;International Tables for Crystallography
(1992, Vol. C, Tables 4.2.6.8 and 6.1.1.1)
;
Te Te -0.531 1.675
;International Tables for Crystallography
(1992, Vol. C, Tables 4.2.6.8 and 6.1.1.1)
;

loop_
_geom_angle_atom_site_label_1
_geom_angle_atom_site_label_2
_geom_angle_atom_site_label_3
_geom_angle
_geom_angle_site_symmetry_1
_geom_angle_site_symmetry_2
_geom_angle_site_symmetry_3
_geom_angle_publ_flag
C(13) Te(1) C(16) 87(1) . . . yes
C(13) Te(1) C(17) 99(1) . . . yes
C(16) Te(1) C(17) 103(1) . . . yes
S(1) Ni(1) S(2) 93.3(2) . . . yes
S(1) Ni(1) S(3) 86.5(2) . . . yes
S(1) Ni(1) S(4) 176.4(2) . . . yes
S(2) Ni(1) S(3) 179.4(2) . . . yes
S(2) Ni(1) S(4) 87.3(2) . . . yes
S(3) Ni(1) S(4) 92.9(2) . . . yes
S(11) Ni(2) S(12) 93.1(2) . . . yes
S(11) Ni(2) S(13) 89.0(2) . . . yes
S(11) Ni(2) S(14) 177.7(2) . . . yes
S(12) Ni(2) S(13) 177.0(2) . . . yes
S(12) Ni(2) S(14) 84.7(2) . . . yes
S(13) Ni(2) S(14) 93.1(2) . . . yes
Ni(1) S(1) C(1) 99.7(9) . . . yes
Ni(1) S(2) C(2) 102.3(8) . . . yes
Ni(1) S(3) C(3) 101.8(8) . . . yes
Ni(1) S(4) C(4) 103.8(8) . . . yes
C(1) S(5) C(5) 96(1) . . . yes
C(2) S(6) C(5) 97(1) . . . yes
C(3) S(7) C(6) 97(1) . . . yes
C(4) S(8) C(6) 98(1) . . . yes
Ni(2) S(11) C(7) 103.8(9) . . . yes
Ni(2) S(12) C(8) 101.4(9) . . . yes
Ni(2) S(13) C(9) 102.2(8) . . . yes
Ni(2) S(14) C(10) 102.0(8) . . . yes
C(7) S(15) C(11) 99(1) . . . yes
C(8) S(16) C(11) 95(1) . . . yes
C(9) S(17) C(12) 97(1) . . . yes
C(10) S(18) C(12) 96(1) . . . yes
C(14) O(1) C(15) 112(2) . . . yes
S(1) C(1) S(5) 118(1) . . . yes
S(1) C(1) C(2) 123(1) . . . yes
S(5) C(1) C(2) 117(1) . . . yes
S(2) C(2) S(6) 123(1) . . . yes
S(2) C(2) C(1) 120(1) . . . yes
S(6) C(2) C(1) 115(1) . . . yes
S(3) C(3) S(7) 122(1) . . . yes
S(3) C(3) C(4) 122(1) . . . yes
S(7) C(3) C(4) 114(1) . . . yes
S(4) C(4) S(8) 126(1) . . . yes
S(4) C(4) C(3) 119(1) . . . yes
S(8) C(4) C(3) 114(1) . . . yes
S(5) C(5) S(6) 113.9(10) . . . yes
S(5) C(5) S(9) 124(1) . . . yes
S(6) C(5) S(9) 121(1) . . . yes
S(7) C(6) S(8) 114.3(9) . . . yes
S(7) C(6) S(10) 122(1) . . . yes
S(8) C(6) S(10) 123(1) . . . yes
S(11) C(7) S(15) 126(1) . . . yes
S(11) C(7) C(8) 120(1) . . . yes
S(15) C(7) C(8) 112(1) . . . yes
S(12) C(8) S(16) 121(1) . . . yes
S(12) C(8) C(7) 121(1) . . . yes
S(16) C(8) C(7) 117(1) . . . yes
S(13) C(9) S(17) 124(1) . . . yes
S(13) C(9) C(10) 123(1) . . . yes
S(17) C(9) C(10) 111(1) . . . yes
S(14) C(10) S(18) 121(1) . . . yes
S(14) C(10) C(9) 118(1) . . . yes
S(18) C(10) C(9) 119(1) . . . yes
S(15) C(11) S(16) 115.2(10) . . . yes
S(15) C(11) S(19) 124(1) . . . yes
S(16) C(11) S(19) 119(1) . . . yes
S(17) C(12) S(18) 114.3(10) . . . yes
S(17) C(12) S(20) 121(1) . . . yes
S(18) C(12) S(20) 124(1) . . . yes
Te(1) C(13) C(14) 107(1) . . . yes
O(1) C(14) C(13) 106(1) . . . yes
O(1) C(15) C(16) 103(2) . . . yes
Te(1) C(16) C(15) 112(2) . . . yes

loop_
_geom_bond_atom_site_label_1
_geom_bond_atom_site_label_2
_geom_bond_distance
_geom_bond_site_symmetry_1
_geom_bond_site_symmetry_2
_geom_bond_publ_flag
Te(1) C(13) 2.04(3) . . yes
Te(1) C(16) 2.06(3) . . yes
Te(1) C(17) 2.08(3) . . yes
Ni(1) S(1) 2.162(6) . . yes
Ni(1) S(2) 2.168(5) . . yes
Ni(1) S(3) 2.166(6) . . yes
Ni(1) S(4) 2.164(6) . . yes
Ni(2) S(11) 2.166(6) . . yes
Ni(2) S(12) 2.165(5) . . yes
Ni(2) S(13) 2.168(5) . . yes
Ni(2) S(14) 2.152(6) . . yes
S(1) C(1) 1.74(2) . . yes
S(2) C(2) 1.69(2) . . yes
S(3) C(3) 1.67(2) . . yes
S(4) C(4) 1.65(2) . . yes
S(5) C(1) 1.79(2) . . yes
S(5) C(5) 1.68(2) . . yes
S(6) C(2) 1.75(2) . . yes
S(6) C(5) 1.75(2) . . yes
S(7) C(3) 1.76(2) . . yes
S(7) C(6) 1.73(2) . . yes
S(8) C(4) 1.72(2) . . yes
S(8) C(6) 1.73(2) . . yes
S(9) C(5) 1.66(2) . . yes
S(10) C(6) 1.66(2) . . yes
S(11) C(7) 1.65(2) . . yes
S(12) C(8) 1.71(2) . . yes
S(13) C(9) 1.65(2) . . yes
S(14) C(10) 1.74(2) . . yes
S(15) C(7) 1.74(2) . . yes
S(15) C(11) 1.69(2) . . yes
S(16) C(8) 1.75(2) . . yes
S(16) C(11) 1.75(2) . . yes
S(17) C(9) 1.77(2) . . yes
S(17) C(12) 1.76(2) . . yes
S(18) C(10) 1.74(2) . . yes
S(18) C(12) 1.67(2) . . yes
S(19) C(11) 1.67(2) . . yes
S(20) C(12) 1.67(2) . . yes
O(1) C(14) 1.42(3) . . yes
O(1) C(15) 1.41(4) . . yes
C(1) C(2) 1.31(3) . . yes
C(3) C(4) 1.44(3) . . yes
C(7) C(8) 1.43(3) . . yes
C(9) C(10) 1.38(3) . . yes
C(13) C(14) 1.48(4) . . yes
C(15) C(16) 1.44(5) . . yes

loop_
_geom_contact_atom_site_label_1
_geom_contact_atom_site_label_2
_geom_contact_distance
_geom_contact_site_symmetry_1
_geom_contact_site_symmetry_2
_geom_contact_publ_flag
Te(1) O(1) 3.34(3) . 4_454 ?
Ni(1) Ni(1) 3.475(4) . 3_656 ?
Ni(1) S(3) 3.525(6) . 3_656 ?
Ni(2) Ni(2) 3.536(4) . 3_555 ?
S(1) S(12) 3.576(7) . 1_655 ?
S(1) S(16) 3.590(8) . 1_655 ?
S(1) S(4) 3.599(7) . 3_656 ?
S(1) S(13) 3.600(8) . 3_656 ?
S(2) S(3) 3.457(7) . 3_656 ?
S(2) S(14) 3.598(8) . 3_555 ?
S(3) S(11) 3.566(9) . 3_656 ?
S(3) S(12) 3.599(8) . 1_655 ?
S(4) S(11) 3.471(8) . . ?
S(4) S(14) 3.553(8) . 3_555 ?
S(4) S(12) 3.557(9) . 3_555 ?
S(6) S(10) 3.480(7) . 3_655 ?
S(9) S(20) 3.462(7) . 2_545 ?
S(10) C(14) 3.55(2) . 4_454 ?
S(11) S(14) 3.565(7) . 3_555 ?
S(19) C(15) 3.58(3) . 3_656 ?
C(1) C(3) 3.50(3) . 3_656 ?
C(2) C(3) 3.54(2) . 3_656 ?
C(7) C(9) 3.57(3) . 3_555 ?

loop_
_geom_torsion_atom_site_label_1
_geom_torsion_atom_site_label_2
_geom_torsion_atom_site_label_3
_geom_torsion_atom_site_label_4
_geom_torsion
_geom_torsion_site_symmetry_1
_geom_torsion_site_symmetry_2
_geom_torsion_site_symmetry_3
_geom_torsion_site_symmetry_4
_geom_torsion_publ_flag
Te(1) C(13) C(14) O(1) 71(2) . . . . yes
Te(1) C(16) C(15) O(1) -68(3) . . . . yes
Ni(1) S(1) C(1) S(5) 177.1(9) . . . . yes
Ni(1) S(1) C(1) C(2) 0(1) . . . . yes
Ni(1) S(2) C(2) S(6) -177.8(10) . . . . yes
Ni(1) S(2) C(2) C(1) 0(1) . . . . yes
Ni(1) S(3) C(3) S(7) -176.4(9) . . . . yes
Ni(1) S(3) C(3) C(4) -3(1) . . . . yes
Ni(1) S(4) C(4) S(8) 178(1) . . . . yes
Ni(1) S(4) C(4) C(3) -3(1) . . . . yes
Ni(2) S(11) C(7) S(15) -179(1) . . . . yes
Ni(2) S(11) C(7) C(8) 0(1) . . . . yes
Ni(2) S(12) C(8) S(16) 178.4(9) . . . . yes
Ni(2) S(12) C(8) C(7) 0(1) . . . . yes
Ni(2) S(13) C(9) S(17) 179(1) . . . . yes
Ni(2) S(13) C(9) C(10) 1(1) . . . . yes
Ni(2) S(14) C(10) S(18) -179.6(9) . . . . yes
Ni(2) S(14) C(10) C(9) 0(1) . . . . yes
S(1) Ni(1) S(2) C(2) 0.0(6) . . . . yes
S(1) Ni(1) S(3) C(3) 177.1(6) . . . . yes
S(1) Ni(1) S(4) C(4) -80(3) . . . . yes
S(1) C(1) S(5) C(5) -175(1) . . . . yes
S(1) C(1) C(2) S(2) -1(2) . . . . yes
S(1) C(1) C(2) S(6) 177.4(10) . . . . yes
S(2) Ni(1) S(1) C(1) -0.4(7) . . . . yes
S(2) Ni(1) S(3) C(3) -113(25) . . . . yes
S(2) Ni(1) S(4) C(4) -179.2(7) . . . . yes
S(2) C(2) S(6) C(5) 175(1) . . . . yes
S(2) C(2) C(1) S(5) -177.4(9) . . . . yes
S(3) Ni(1) S(1) C(1) 179.1(7) . . . . yes
S(3) Ni(1) S(2) C(2) -69(25) . . . . yes
S(3) Ni(1) S(4) C(4) 1.3(7) . . . . yes
S(3) C(3) S(7) C(6) 177(1) . . . . yes
S(3) C(3) C(4) S(4) 4(2) . . . . yes
S(3) C(3) C(4) S(8) -177.1(9) . . . . yes
S(4) Ni(1) S(1) C(1) -99(3) . . . . yes
S(4) Ni(1) S(2) C(2) 176.4(6) . . . . yes
S(4) Ni(1) S(3) C(3) 0.7(6) . . . . yes
S(4) C(4) S(8) C(6) 178(1) . . . . yes
S(4) C(4) C(3) S(7) 178.6(9) . . . . yes
S(5) C(1) C(2) S(6) 1(2) . . . . yes
S(5) C(5) S(6) C(2) 3(1) . . . . yes
S(6) C(5) S(5) C(1) -3(1) . . . . yes
S(7) C(3) C(4) S(8) -3(1) . . . . yes
S(7) C(6) S(8) C(4) 1(1) . . . . yes
S(8) C(6) S(7) C(3) -3(1) . . . . yes
S(9) C(5) S(5) C(1) 179(1) . . . . yes
S(9) C(5) S(6) C(2) -178(1) . . . . yes
S(10) C(6) S(7) C(3) 178(1) . . . . yes
S(10) C(6) S(8) C(4) 179(1) . . . . yes
S(11) Ni(2) S(12) C(8) 0.3(7) . . . . yes
S(11) Ni(2) S(13) C(9) -179.8(7) . . . . yes
S(11) Ni(2) S(14) C(10) 160(5) . . . . yes
S(11) C(7) S(15) C(11) -179(1) . . . . yes
S(11) C(7) C(8) S(12) 0(2) . . . . yes
S(11) C(7) C(8) S(16) -178.9(9) . . . . yes
S(12) Ni(2) S(11) C(7) -0.5(8) . . . . yes
S(12) Ni(2) S(13) C(9) -43(5) . . . . yes
S(12) Ni(2) S(14) C(10) 178.1(6) . . . . yes
S(12) C(8) S(16) C(11) 179(1) . . . . yes
S(12) C(8) C(7) S(15) 179.5(9) . . . . yes
S(13) Ni(2) S(11) C(7) 177.4(7) . . . . yes
S(13) Ni(2) S(12) C(8) -136(4) . . . . yes
S(13) Ni(2) S(14) C(10) 0.1(6) . . . . yes
S(13) C(9) S(17) C(12) -176(1) . . . . yes
S(13) C(9) C(10) S(14) -1(2) . . . . yes
S(13) C(9) C(10) S(18) 178.9(10) . . . . yes
S(14) Ni(2) S(11) C(7) 17(6) . . . . yes
S(14) Ni(2) S(12) C(8) -179.0(7) . . . . yes
S(14) Ni(2) S(13) C(9) -0.6(7) . . . . yes
S(14) C(10) S(18) C(12) 177(1) . . . . yes
S(14) C(10) C(9) S(17) -179.5(9) . . . . yes
S(15) C(7) C(8) S(16) 1(2) . . . . yes
S(15) C(11) S(16) C(8) 2(1) . . . . yes
S(16) C(11) S(15) C(7) -2(1) . . . . yes
S(17) C(9) C(10) S(18) 0(2) . . . . yes
S(17) C(12) S(18) C(10) 3(1) . . . . yes
S(18) C(12) S(17) C(9) -2(1) . . . . yes
S(19) C(11) S(15) C(7) -176(1) . . . . yes
S(19) C(11) S(16) C(8) 177(1) . . . . yes
S(20) C(12) S(17) C(9) 179(1) . . . . yes
S(20) C(12) S(18) C(10) -178(1) . . . . yes
C(1) C(2) S(6) C(5) -2(1) . . . . yes
C(2) C(1) S(5) C(5) 1(1) . . . . yes
C(3) C(4) S(8) C(6) 1(1) . . . . yes
C(4) C(3) S(7) C(6) 3(1) . . . . yes
C(7) C(8) S(16) C(11) -2(1) . . . . yes
C(8) C(7) S(15) C(11) 0(1) . . . . yes
C(9) C(10) S(18) C(12) -2(1) . . . . yes
C(10) C(9) S(17) C(12) 1(1) . . . . yes
C(13) Te(1) C(16) C(15) 54(2) . . . . yes
C(13) C(14) O(1) C(15) -86(2) . . . . yes
C(14) O(1) C(15) C(16) 82(2) . . . . yes
C(14) C(13) Te(1) C(16) -52(2) . . . . yes
C(14) C(13) Te(1) C(17) -155(2) . . . . yes
C(15) C(16) Te(1) C(17) 153(2) . . . . yes
C(15) C(16) Te(1) C(17) 153(2) . . . . yes
